data_4100368
_journal_name_full 'Journal of the American Chemical Society'
_journal_year 2005
_chemical_formula_sum 'C30 H40 Ge'
_chemical_formula_weight 473.21
_chemical_melting_point 106
_chemical_name_common germane
_space_group_IT_number 61
_space_group_name_Hall '-P 2ac 2ab'
_space_group_name_H-M_alt 'P b c a'
_symmetry_cell_setting orthorhombic
_symmetry_space_group_name_Hall '-P 2ac 2ab'
_symmetry_space_group_name_H-M 'P b c a'
_cell_angle_alpha 90.00
_cell_angle_beta 90.00
_cell_angle_gamma 90.00
_cell_formula_units_Z 16
_cell_length_a 15.3043(4)
_cell_length_b 25.3617(7)
_cell_length_c 27.7091(8)
_cell_measurement_temperature 90(2)
_cell_volume 10755.1(5)
_diffrn_ambient_temperature 90(2)
_exptl_crystal_density_diffrn 1.169
_cod_depositor_comments
;
The following automatic conversions were performed:
'_symmetry_cell_setting' value 'Orthorhombic' changed to 'orthorhombic'
according to '/home/saulius/struct/CIF-dictionaries/cif_core.dic'
dictionary named 'cif_core.dic' version 2.4.1 from 2010-06-29.

Automatic conversion script
Id: cif_fix_enum 1527 2010-12-29 10:47:43Z saulius 
;
_cod_database_code 4100368

loop_
_symmetry_equiv_pos_as_xyz
'x, y, z'
'-x+1/2, -y, z+1/2'
'-x, y+1/2, -z+1/2'
'x+1/2, -y+1/2, -z'
'-x, -y, -z'
'x-1/2, y, -z-1/2'
'x, -y-1/2, z-1/2'
'-x-1/2, y-1/2, z'

loop_
_atom_site_label
_atom_site_type_symbol
_atom_site_fract_x
_atom_site_fract_y
_atom_site_fract_z
_atom_site_U_iso_or_equiv
_atom_site_adp_type
_atom_site_occupancy
_atom_site_symmetry_multiplicity
_atom_site_calc_flag
_atom_site_refinement_flags
_atom_site_disorder_assembly
_atom_site_disorder_group
Ge1 Ge 0.148124(18) 0.221087(10) 0.931244(10) 0.02116(8) Uani 1 1 d D . .
H1 H 0.1774(14) 0.2333(8) 0.9794(5) 0.025 Uiso 1 1 d D . .
H2 H 0.0596(8) 0.2383(8) 0.9247(8) 0.025 Uiso 1 1 d D . .
H3 H 0.1550(14) 0.1653(4) 0.9231(8) 0.025 Uiso 1 1 d D . .
Ge2 Ge 0.79863(2) 0.012852(13) 0.802111(11) 0.03171(9) Uani 1 1 d D . .
H4 H 0.7508(16) 0.0222(8) 0.7583(6) 0.038 Uiso 1 1 d D . .
H5 H 0.8495(13) -0.0344(6) 0.7960(9) 0.038 Uiso 1 1 d D . .
H6 H 0.8618(12) 0.0560(6) 0.8059(9) 0.038 Uiso 1 1 d D . .
C1 C 0.22437(16) 0.25788(10) 0.88462(9) 0.0186(5) Uani 1 1 d . . .
C2 C 0.30965(16) 0.23884(9) 0.87695(9) 0.0181(5) Uani 1 1 d . . .
C3 C 0.36339(17) 0.26386(10) 0.84349(9) 0.0227(6) Uani 1 1 d . . .
H3A H 0.4208 0.2509 0.8380 0.027 Uiso 1 1 calc R . .
C4 C 0.33413(18) 0.30747(11) 0.81812(10) 0.0272(6) Uani 1 1 d . . .
H4A H 0.3709 0.3238 0.7949 0.033 Uiso 1 1 calc R . .
C5 C 0.25135(17) 0.32733(10) 0.82662(9) 0.0229(6) Uani 1 1 d . . .
H5A H 0.2319 0.3576 0.8095 0.027 Uiso 1 1 calc R . .
C6 C 0.19622(16) 0.30326(9) 0.86007(9) 0.0192(5) Uani 1 1 d . . .
C7 C 0.34432(16) 0.19440(10) 0.90708(9) 0.0191(5) Uani 1 1 d . . .
C8 C 0.33810(16) 0.14184(10) 0.89124(10) 0.0225(6) Uani 1 1 d . . .
C9 C 0.37194(18) 0.10233(11) 0.92039(10) 0.0279(6) Uani 1 1 d . . .
H9A H 0.3681 0.0666 0.9102 0.034 Uiso 1 1 calc R . .
C10 C 0.41134(18) 0.11419(11) 0.96422(10) 0.0292(6) Uani 1 1 d . . .
H10A H 0.4350 0.0867 0.9835 0.035 Uiso 1 1 calc R . .
C11 C 0.41629(18) 0.16559(10) 0.97995(10) 0.0263(6) Uani 1 1 d . . .
H11A H 0.4430 0.1732 1.0101 0.032 Uiso 1 1 calc R . .
C12 C 0.38256(17) 0.20662(10) 0.95208(10) 0.0206(5) Uani 1 1 d . . .
C13 C 0.29426(19) 0.12855(11) 0.84360(10) 0.0279(6) Uani 1 1 d . . .
H13A H 0.2512 0.1571 0.8364 0.033 Uiso 1 1 calc R . .
C14 C 0.3621(2) 0.12817(13) 0.80301(11) 0.0407(8) Uani 1 1 d . . .
H14A H 0.3913 0.1625 0.8016 0.061 Uiso 1 1 calc R . .
H14B H 0.3330 0.1211 0.7722 0.061 Uiso 1 1 calc R . .
H14C H 0.4055 0.1006 0.8093 0.061 Uiso 1 1 calc R . .
C15 C 0.2446(2) 0.07637(12) 0.84457(12) 0.0415(8) Uani 1 1 d . . .
H15A H 0.2116 0.0723 0.8145 0.062 Uiso 1 1 calc R . .
H15B H 0.2041 0.0762 0.8720 0.062 Uiso 1 1 calc R . .
H15C H 0.2861 0.0472 0.8479 0.062 Uiso 1 1 calc R . .
C16 C 0.39097(18) 0.26312(10) 0.96966(10) 0.0250(6) Uani 1 1 d . . .
H16A H 0.3499 0.2853 0.9502 0.030 Uiso 1 1 calc R . .
C17 C 0.36632(19) 0.26967(11) 1.02326(10) 0.0303(7) Uani 1 1 d . . .
H17A H 0.3073 0.2558 1.0286 0.045 Uiso 1 1 calc R . .
H17B H 0.3679 0.3071 1.0319 0.045 Uiso 1 1 calc R . .
H17C H 0.4080 0.2502 1.0433 0.045 Uiso 1 1 calc R . .
C18 C 0.48371(19) 0.28302(11) 0.96000(11) 0.0318(7) Uani 1 1 d . . .
H18A H 0.4966 0.2802 0.9255 0.048 Uiso 1 1 calc R . .
H18B H 0.5255 0.2617 0.9783 0.048 Uiso 1 1 calc R . .
H18C H 0.4884 0.3200 0.9700 0.048 Uiso 1 1 calc R . .
C19 C 0.11035(16) 0.32953(9) 0.87220(9) 0.0181(5) Uani 1 1 d . . .
C20 C 0.11053(17) 0.36979(10) 0.90706(9) 0.0211(5) Uani 1 1 d . . .
C21 C 0.03202(18) 0.39501(10) 0.91753(10) 0.0248(6) Uani 1 1 d . . .
H21A H 0.0314 0.4227 0.9406 0.030 Uiso 1 1 calc R . .
C22 C -0.04471(18) 0.38078(10) 0.89520(10) 0.0262(6) Uani 1 1 d . . .
H22A H -0.0975 0.3986 0.9028 0.031 Uiso 1 1 calc R . .
C23 C -0.04465(17) 0.34027(10) 0.86154(10) 0.0246(6) Uani 1 1 d . . .
H23A H -0.0979 0.3303 0.8465 0.030 Uiso 1 1 calc R . .
C24 C 0.03202(17) 0.31397(10) 0.84951(9) 0.0211(5) Uani 1 1 d . . .
C25 C 0.19339(19) 0.38653(11) 0.93354(10) 0.0278(6) Uani 1 1 d . . .
H25A H 0.2430 0.3652 0.9204 0.033 Uiso 1 1 calc R . .
C26 C 0.1859(2) 0.37453(12) 0.98740(10) 0.0359(7) Uani 1 1 d . . .
H26A H 0.2391 0.3863 1.0039 0.054 Uiso 1 1 calc R . .
H26B H 0.1786 0.3365 0.9920 0.054 Uiso 1 1 calc R . .
H26C H 0.1353 0.3931 1.0008 0.054 Uiso 1 1 calc R . .
C27 C 0.2142(2) 0.44498(11) 0.92456(11) 0.0352(7) Uani 1 1 d . . .
H27A H 0.2227 0.4509 0.8899 0.053 Uiso 1 1 calc R . .
H27B H 0.2676 0.4546 0.9420 0.053 Uiso 1 1 calc R . .
H27C H 0.1655 0.4667 0.9361 0.053 Uiso 1 1 calc R . .
C28 C 0.03210(18) 0.27003(10) 0.81196(10) 0.0255(6) Uani 1 1 d . . .
H28A H 0.0800 0.2450 0.8206 0.031 Uiso 1 1 calc R . .
C29 C -0.0533(2) 0.23863(12) 0.81078(13) 0.0416(8) Uani 1 1 d . . .
H29A H -0.0664 0.2254 0.8432 0.062 Uiso 1 1 calc R . .
H29B H -0.0472 0.2089 0.7885 0.062 Uiso 1 1 calc R . .
H29C H -0.1009 0.2615 0.7999 0.062 Uiso 1 1 calc R . .
C30 C 0.0526(2) 0.29208(12) 0.76167(10) 0.0350(7) Uani 1 1 d . . .
H30A H 0.1112 0.3076 0.7617 0.053 Uiso 1 1 calc R . .
H30B H 0.0096 0.3192 0.7533 0.053 Uiso 1 1 calc R . .
H30C H 0.0500 0.2635 0.7379 0.053 Uiso 1 1 calc R . .
C31 C 0.73155(17) 0.01051(9) 0.86333(9) 0.0197(5) Uani 1 1 d . . .
C32 C 0.64730(17) 0.03198(9) 0.86546(9) 0.0213(5) Uani 1 1 d . . .
C33 C 0.59967(17) 0.02795(10) 0.90813(10) 0.0224(6) Uani 1 1 d . . .
H33A H 0.5422 0.0420 0.9098 0.027 Uiso 1 1 calc R . .
C34 C 0.63577(17) 0.00353(10) 0.94811(10) 0.0231(6) Uani 1 1 d . . .
H34A H 0.6026 0.0007 0.9770 0.028 Uiso 1 1 calc R . .
C35 C 0.71969(17) -0.01676(10) 0.94646(9) 0.0218(6) Uani 1 1 d . . .
H35A H 0.7439 -0.0330 0.9743 0.026 Uiso 1 1 calc R . .
C36 C 0.76888(17) -0.01347(9) 0.90414(9) 0.0195(5) Uani 1 1 d . . .
C37 C 0.61180(17) 0.06046(10) 0.82204(10) 0.0230(6) Uani 1 1 d . . .
C38 C 0.57014(17) 0.03214(10) 0.78486(10) 0.0232(6) Uani 1 1 d . . .
C39 C 0.54729(18) 0.05843(11) 0.74298(10) 0.0289(6) Uani 1 1 d . . .
H39A H 0.5197 0.0396 0.7175 0.035 Uiso 1 1 calc R . .
C40 C 0.56392(19) 0.11157(12) 0.73759(11) 0.0333(7) Uani 1 1 d . . .
H40A H 0.5487 0.1288 0.7083 0.040 Uiso 1 1 calc R . .
C41 C 0.60261(19) 0.13989(11) 0.77451(12) 0.0335(7) Uani 1 1 d . . .
H41A H 0.6126 0.1766 0.7707 0.040 Uiso 1 1 calc R . .
C42 C 0.62723(18) 0.11468(10) 0.81756(11) 0.0272(6) Uani 1 1 d . . .
C43 C 0.5495(2) -0.02646(10) 0.79092(10) 0.0280(6) Uani 1 1 d . . .
H43A H 0.5883 -0.0406 0.8169 0.034 Uiso 1 1 calc R . .
C44 C 0.4554(2) -0.03312(12) 0.80738(12) 0.0396(8) Uani 1 1 d . . .
H44A H 0.4464 -0.0137 0.8375 0.059 Uiso 1 1 calc R . .
H44B H 0.4432 -0.0706 0.8127 0.059 Uiso 1 1 calc R . .
H44C H 0.4160 -0.0194 0.7825 0.059 Uiso 1 1 calc R . .
C45 C 0.5663(3) -0.05821(13) 0.74554(13) 0.0551(10) Uani 1 1 d . . .
H45A H 0.5589 -0.0958 0.7525 0.083 Uiso 1 1 calc R . .
H45B H 0.6261 -0.0518 0.7343 0.083 Uiso 1 1 calc R . .
H45C H 0.5249 -0.0476 0.7204 0.083 Uiso 1 1 calc R . .
C46 C 0.66858(19) 0.14698(11) 0.85776(11) 0.0316(7) Uani 1 1 d . . .
H46A H 0.6885 0.1218 0.8833 0.038 Uiso 1 1 calc R . .
C47 C 0.7481(2) 0.17802(14) 0.84109(14) 0.0528(10) Uani 1 1 d . . .
H47A H 0.7726 0.1976 0.8684 0.079 Uiso 1 1 calc R . .
H47B H 0.7308 0.2028 0.8157 0.079 Uiso 1 1 calc R . .
H47C H 0.7922 0.1537 0.8284 0.079 Uiso 1 1 calc R . .
C48 C 0.6018(2) 0.18375(12) 0.88075(12) 0.0393(8) Uani 1 1 d . . .
H48A H 0.6293 0.2031 0.9073 0.059 Uiso 1 1 calc R . .
H48B H 0.5527 0.1630 0.8932 0.059 Uiso 1 1 calc R . .
H48C H 0.5804 0.2087 0.8565 0.059 Uiso 1 1 calc R . .
C49 C 0.86084(17) -0.03402(10) 0.90148(9) 0.0215(5) Uani 1 1 d . . .
C50 C 0.87612(17) -0.08665(10) 0.88740(9) 0.0223(6) Uani 1 1 d . . .
C51 C 0.96187(18) -0.10375(11) 0.88199(10) 0.0262(6) Uani 1 1 d . . .
H51A H 0.9727 -0.1393 0.8729 0.031 Uiso 1 1 calc R . .
C52 C 1.03164(19) -0.07012(11) 0.88957(10) 0.0296(6) Uani 1 1 d . . .
H52A H 1.0898 -0.0824 0.8855 0.036 Uiso 1 1 calc R . .
C53 C 1.01612(19) -0.01835(11) 0.90310(10) 0.0294(6) Uani 1 1 d . . .
H53A H 1.0641 0.0047 0.9083 0.035 Uiso 1 1 calc R . .
C54 C 0.93137(18) 0.00047(10) 0.90926(10) 0.0248(6) Uani 1 1 d . . .
C55 C 0.80018(19) -0.12407(10) 0.87811(10) 0.0285(6) Uani 1 1 d . . .
H55A H 0.7468 -0.1021 0.8726 0.034 Uiso 1 1 calc R . .
C56 C 0.8136(2) -0.15799(13) 0.83341(14) 0.0489(9) Uani 1 1 d . . .
H56A H 0.8246 -0.1352 0.8055 0.073 Uiso 1 1 calc R . .
H56B H 0.7610 -0.1791 0.8276 0.073 Uiso 1 1 calc R . .
H56C H 0.8637 -0.1814 0.8384 0.073 Uiso 1 1 calc R . .
C57 C 0.7829(2) -0.15892(13) 0.92230(13) 0.0472(9) Uani 1 1 d . . .
H57A H 0.7713 -0.1366 0.9504 0.071 Uiso 1 1 calc R . .
H57B H 0.8343 -0.1810 0.9286 0.071 Uiso 1 1 calc R . .
H57C H 0.7322 -0.1815 0.9161 0.071 Uiso 1 1 calc R . .
C58 C 0.91650(19) 0.05737(10) 0.92520(10) 0.0278(6) Uani 1 1 d . . .
H58A H 0.8531 0.0653 0.9204 0.033 Uiso 1 1 calc R . .
C59 C 0.9676(3) 0.09669(12) 0.89508(15) 0.0578(11) Uani 1 1 d . . .
H59A H 0.9502 0.1326 0.9039 0.087 Uiso 1 1 calc R . .
H59B H 0.9554 0.0907 0.8608 0.087 Uiso 1 1 calc R . .
H59C H 1.0303 0.0921 0.9011 0.087 Uiso 1 1 calc R . .
C60 C 0.9355(3) 0.06348(14) 0.97888(12) 0.0542(10) Uani 1 1 d . . .
H60A H 0.9165 0.0984 0.9897 0.081 Uiso 1 1 calc R . .
H60B H 0.9984 0.0596 0.9845 0.081 Uiso 1 1 calc R . .
H60C H 0.9039 0.0363 0.9970 0.081 Uiso 1 1 calc R . .

loop_
_atom_site_aniso_label
_atom_site_aniso_U_11
_atom_site_aniso_U_22
_atom_site_aniso_U_33
_atom_site_aniso_U_23
_atom_site_aniso_U_13
_atom_site_aniso_U_12
Ge1 0.01755(14) 0.02080(14) 0.02512(15) 0.00626(12) 0.00292(12) 0.00082(11)
Ge2 0.02608(17) 0.04329(19) 0.02576(16) 0.00915(14) 0.00556(13) 0.01277(14)
C1 0.0187(13) 0.0173(12) 0.0199(13) -0.0010(10) 0.0008(10) 0.0002(10)
C2 0.0202(13) 0.0163(12) 0.0178(12) -0.0012(10) 0.0006(10) 0.0004(10)
C3 0.0181(13) 0.0252(13) 0.0249(14) -0.0002(11) 0.0036(11) 0.0053(11)
C4 0.0250(15) 0.0305(15) 0.0262(15) 0.0081(12) 0.0079(12) 0.0022(12)
C5 0.0251(14) 0.0226(13) 0.0209(13) 0.0052(11) -0.0006(11) 0.0041(11)
C6 0.0191(13) 0.0184(12) 0.0201(13) -0.0028(10) 0.0016(11) 0.0019(10)
C7 0.0141(12) 0.0211(13) 0.0222(13) 0.0033(10) 0.0023(11) 0.0025(10)
C8 0.0169(13) 0.0233(13) 0.0272(14) -0.0008(11) 0.0003(11) 0.0040(11)
C9 0.0270(15) 0.0195(13) 0.0372(17) 0.0020(12) 0.0013(12) 0.0038(11)
C10 0.0274(15) 0.0260(14) 0.0341(16) 0.0103(12) -0.0035(13) 0.0022(12)
C11 0.0245(15) 0.0269(14) 0.0274(15) 0.0040(12) -0.0033(12) -0.0011(12)
C12 0.0169(12) 0.0189(12) 0.0258(14) 0.0030(11) 0.0033(11) 0.0006(10)
C13 0.0284(15) 0.0224(14) 0.0328(16) -0.0050(12) -0.0060(13) 0.0068(12)
C14 0.047(2) 0.0397(18) 0.0355(18) -0.0093(14) 0.0009(15) 0.0056(15)
C15 0.0374(19) 0.0371(17) 0.050(2) -0.0084(15) -0.0119(16) -0.0013(15)
C16 0.0266(15) 0.0235(13) 0.0249(14) 0.0005(11) -0.0042(12) -0.0017(12)
C17 0.0314(16) 0.0335(16) 0.0259(15) -0.0034(12) -0.0012(12) -0.0016(13)
C18 0.0319(16) 0.0295(15) 0.0339(16) 0.0021(13) 0.0015(13) -0.0090(13)
C19 0.0196(13) 0.0156(12) 0.0191(13) 0.0039(10) 0.0017(11) 0.0042(10)
C20 0.0231(14) 0.0200(13) 0.0202(13) 0.0028(10) 0.0011(11) 0.0021(11)
C21 0.0299(15) 0.0198(13) 0.0247(14) -0.0029(11) 0.0023(12) 0.0037(12)
C22 0.0216(14) 0.0267(14) 0.0303(15) 0.0047(12) 0.0088(12) 0.0060(12)
C23 0.0181(13) 0.0257(14) 0.0302(15) 0.0041(12) -0.0001(12) 0.0029(11)
C24 0.0200(13) 0.0198(12) 0.0235(13) 0.0032(10) 0.0011(11) 0.0043(10)
C25 0.0297(15) 0.0255(14) 0.0283(15) -0.0076(12) -0.0007(13) 0.0035(12)
C26 0.049(2) 0.0285(16) 0.0298(16) -0.0038(13) -0.0089(15) 0.0032(14)
C27 0.0343(17) 0.0316(16) 0.0398(18) -0.0013(13) -0.0001(14) -0.0046(13)
C28 0.0242(14) 0.0220(13) 0.0303(15) -0.0023(11) -0.0062(12) 0.0055(11)
C29 0.0303(17) 0.0339(17) 0.061(2) -0.0138(16) -0.0046(16) -0.0029(14)
C30 0.0413(18) 0.0327(16) 0.0311(17) -0.0077(13) -0.0072(14) 0.0066(14)
C31 0.0207(13) 0.0167(12) 0.0217(13) -0.0018(10) 0.0033(11) 0.0012(10)
C32 0.0234(13) 0.0153(12) 0.0251(14) -0.0021(10) -0.0017(12) -0.0011(11)
C33 0.0185(13) 0.0182(13) 0.0304(15) -0.0039(11) 0.0004(11) 0.0015(11)
C34 0.0243(14) 0.0213(13) 0.0237(13) -0.0038(11) 0.0059(11) -0.0042(11)
C35 0.0266(14) 0.0183(12) 0.0206(13) -0.0008(10) -0.0014(11) -0.0009(11)
C36 0.0216(13) 0.0125(11) 0.0245(13) 0.0014(10) 0.0000(11) 0.0013(10)
C37 0.0190(13) 0.0229(13) 0.0271(14) 0.0013(11) 0.0001(11) 0.0061(11)
C38 0.0215(13) 0.0215(13) 0.0264(14) 0.0005(11) -0.0013(11) 0.0042(11)
C39 0.0279(15) 0.0286(15) 0.0301(16) 0.0009(12) -0.0035(13) 0.0060(12)
C40 0.0310(16) 0.0342(16) 0.0347(17) 0.0104(13) -0.0007(13) 0.0073(13)
C41 0.0321(17) 0.0212(14) 0.0471(19) 0.0062(13) -0.0011(14) 0.0054(13)
C42 0.0226(14) 0.0204(14) 0.0385(17) 0.0005(12) -0.0032(12) 0.0056(11)
C43 0.0361(16) 0.0211(13) 0.0269(15) 0.0006(11) -0.0045(13) 0.0017(12)
C44 0.0360(18) 0.0375(17) 0.045(2) 0.0112(15) -0.0042(15) -0.0059(15)
C45 0.082(3) 0.0317(18) 0.052(2) -0.0124(16) 0.018(2) -0.0109(19)
C46 0.0297(16) 0.0215(14) 0.0437(18) 0.0017(13) -0.0071(14) -0.0004(12)
C47 0.0329(19) 0.054(2) 0.071(3) -0.0196(19) 0.0069(18) -0.0093(17)
C48 0.0337(18) 0.0349(17) 0.049(2) -0.0081(15) 0.0027(15) -0.0006(14)
C49 0.0227(14) 0.0218(13) 0.0199(13) 0.0017(10) -0.0011(11) 0.0022(11)
C50 0.0239(14) 0.0224(13) 0.0206(13) 0.0024(11) 0.0007(11) 0.0043(11)
C51 0.0285(15) 0.0234(14) 0.0267(15) 0.0022(11) 0.0019(12) 0.0072(12)
C52 0.0217(14) 0.0374(16) 0.0297(15) 0.0022(13) -0.0005(12) 0.0069(13)
C53 0.0249(15) 0.0338(16) 0.0297(16) 0.0019(12) -0.0027(12) -0.0037(12)
C54 0.0256(14) 0.0242(14) 0.0247(14) 0.0019(11) -0.0023(12) 0.0030(11)
C55 0.0244(15) 0.0205(13) 0.0405(17) -0.0015(12) 0.0000(13) 0.0025(12)
C56 0.0377(19) 0.0415(19) 0.068(3) -0.0232(18) 0.0059(18) -0.0016(16)
C57 0.0339(19) 0.0415(19) 0.066(2) 0.0189(17) 0.0016(17) -0.0035(15)
C58 0.0281(15) 0.0225(13) 0.0328(16) -0.0014(12) -0.0019(12) -0.0036(12)
C59 0.073(3) 0.0278(17) 0.073(3) -0.0009(17) 0.033(2) -0.0061(17)
C60 0.079(3) 0.042(2) 0.042(2) -0.0107(16) -0.010(2) 0.017(2)

loop_
_geom_bond_atom_site_label_1
_geom_bond_atom_site_label_2
_geom_bond_distance
_geom_bond_site_symmetry_2
_geom_bond_publ_flag
Ge1 C1 1.975(3) . ?
Ge1 H1 1.441(9) . ?
Ge1 H2 1.434(9) . ?
Ge1 H3 1.437(9) . ?
Ge2 C31 1.984(3) . ?
Ge2 H4 1.438(9) . ?
Ge2 H5 1.440(9) . ?
Ge2 H6 1.464(10) . ?
C1 C6 1.405(3) . ?
C1 C2 1.408(3) . ?
C2 C3 1.393(3) . ?
C2 C7 1.500(3) . ?
C3 C4 1.385(4) . ?
C3 H3A 0.9500 . ?
C4 C5 1.384(4) . ?
C4 H4A 0.9500 . ?
C5 C6 1.394(3) . ?
C5 H5A 0.9500 . ?
C6 C19 1.511(3) . ?
C7 C8 1.407(3) . ?
C7 C12 1.412(4) . ?
C8 C9 1.387(4) . ?
C8 C13 1.519(4) . ?
C9 C10 1.389(4) . ?
C9 H9A 0.9500 . ?
C10 C11 1.376(4) . ?
C10 H10A 0.9500 . ?
C11 C12 1.395(4) . ?
C11 H11A 0.9500 . ?
C12 C16 1.519(4) . ?
C13 C15 1.526(4) . ?
C13 C14 1.531(4) . ?
C13 H13A 1.0000 . ?
C14 H14A 0.9800 . ?
C14 H14B 0.9800 . ?
C14 H14C 0.9800 . ?
C15 H15A 0.9800 . ?
C15 H15B 0.9800 . ?
C15 H15C 0.9800 . ?
C16 C18 1.530(4) . ?
C16 C17 1.541(4) . ?
C16 H16A 1.0000 . ?
C17 H17A 0.9800 . ?
C17 H17B 0.9800 . ?
C17 H17C 0.9800 . ?
C18 H18A 0.9800 . ?
C18 H18B 0.9800 . ?
C18 H18C 0.9800 . ?
C19 C20 1.406(3) . ?
C19 C24 1.410(4) . ?
C20 C21 1.392(4) . ?
C20 C25 1.525(4) . ?
C21 C22 1.376(4) . ?
C21 H21A 0.9500 . ?
C22 C23 1.388(4) . ?
C22 H22A 0.9500 . ?
C23 C24 1.390(3) . ?
C23 H23A 0.9500 . ?
C24 C28 1.525(4) . ?
C25 C26 1.527(4) . ?
C25 C27 1.536(4) . ?
C25 H25A 1.0000 . ?
C26 H26A 0.9800 . ?
C26 H26B 0.9800 . ?
C26 H26C 0.9800 . ?
C27 H27A 0.9800 . ?
C27 H27B 0.9800 . ?
C27 H27C 0.9800 . ?
C28 C29 1.530(4) . ?
C28 C30 1.534(4) . ?
C28 H28A 1.0000 . ?
C29 H29A 0.9800 . ?
C29 H29B 0.9800 . ?
C29 H29C 0.9800 . ?
C30 H30A 0.9800 . ?
C30 H30B 0.9800 . ?
C30 H30C 0.9800 . ?
C31 C32 1.401(4) . ?
C31 C36 1.405(3) . ?
C32 C33 1.393(4) . ?
C32 C37 1.505(4) . ?
C33 C34 1.384(4) . ?
C33 H33A 0.9500 . ?
C34 C35 1.384(4) . ?
C34 H34A 0.9500 . ?
C35 C36 1.396(4) . ?
C35 H35A 0.9500 . ?
C36 C49 1.503(3) . ?
C37 C42 1.401(4) . ?
C37 C38 1.409(4) . ?
C38 C39 1.383(4) . ?
C38 C43 1.529(4) . ?
C39 C40 1.380(4) . ?
C39 H39A 0.9500 . ?
C40 C41 1.383(4) . ?
C40 H40A 0.9500 . ?
C41 C42 1.405(4) . ?
C41 H41A 0.9500 . ?
C42 C46 1.521(4) . ?
C43 C45 1.515(4) . ?
C43 C44 1.520(4) . ?
C43 H43A 1.0000 . ?
C44 H44A 0.9800 . ?
C44 H44B 0.9800 . ?
C44 H44C 0.9800 . ?
C45 H45A 0.9800 . ?
C45 H45B 0.9800 . ?
C45 H45C 0.9800 . ?
C46 C47 1.521(4) . ?
C46 C48 1.523(4) . ?
C46 H46A 1.0000 . ?
C47 H47A 0.9800 . ?
C47 H47B 0.9800 . ?
C47 H47C 0.9800 . ?
C48 H48A 0.9800 . ?
C48 H48B 0.9800 . ?
C48 H48C 0.9800 . ?
C49 C54 1.406(4) . ?
C49 C50 1.410(3) . ?
C50 C51 1.390(4) . ?
C50 C55 1.522(4) . ?
C51 C52 1.383(4) . ?
C51 H51A 0.9500 . ?
C52 C53 1.386(4) . ?
C52 H52A 0.9500 . ?
C53 C54 1.393(4) . ?
C53 H53A 0.9500 . ?
C54 C58 1.526(4) . ?
C55 C56 1.522(4) . ?
C55 C57 1.533(4) . ?
C55 H55A 1.0000 . ?
C56 H56A 0.9800 . ?
C56 H56B 0.9800 . ?
C56 H56C 0.9800 . ?
C57 H57A 0.9800 . ?
C57 H57B 0.9800 . ?
C57 H57C 0.9800 . ?
C58 C59 1.518(4) . ?
C58 C60 1.523(4) . ?
C58 H58A 1.0000 . ?
C59 H59A 0.9800 . ?
C59 H59B 0.9800 . ?
C59 H59C 0.9800 . ?
C60 H60A 0.9800 . ?
C60 H60B 0.9800 . ?
C60 H60C 0.9800 . ?

loop_
_cod_related_entry_id
_cod_related_entry_database
_cod_related_entry_code
1 ChemSpider 30659905
